data_7004208
loop_
_publ_author_name
'Suresh, D.'
'Balakrishna, Maravanji S.'
'Mague, Joel T.'

_publ_section_title
;
 Novel octanuclear copper(i) metallomacrocycles and their
 transformation into hexanuclear 2-dimensional grids of copper(i)
 coordination polymers containing cyclodiphosphazanes,
 [(\m-NtBuP)2(NC4H8X)2] (X = NMe, O)
;
_journal_issue 25
_journal_name_full 'Dalton Transactions'
_journal_page_first 3272
_journal_page_last 3274
_journal_paper_doi 10.1039/b804311f
_journal_year 2008
_chemical_formula_moiety 'C41 H88 Cl2 Cu4 I4 N14 P4'
_chemical_formula_sum 'C41 H88 Cl2 Cu4 I4 N14 P4'
_chemical_formula_weight 1733.79
_chemical_name_systematic
;
?
;
_space_group_IT_number 2
_symmetry_cell_setting triclinic
_symmetry_space_group_name_Hall '-P 1'
_symmetry_space_group_name_H-M 'P -1'
_atom_sites_solution_hydrogens geom
_atom_sites_solution_primary direct
_atom_sites_solution_secondary difmap
_audit_creation_method SHELXL-97
_cell_angle_alpha 68.787(1)
_cell_angle_beta 80.755(1)
_cell_angle_gamma 81.243(1)
_cell_formula_units_Z 2
_cell_length_a 10.2608(8)
_cell_length_b 18.556(1)
_cell_length_c 18.541(1)
_cell_measurement_reflns_used 3010
_cell_measurement_temperature 100(2)
_cell_measurement_theta_max 28.32
_cell_measurement_theta_min 2.82
_cell_volume 3231.2(4)
_computing_cell_refinement 'Bruker APEX2 (Bruker-AXS, 2006)'
_computing_data_collection 'Bruker APEX2 (Bruker-AXS, 2006)'
_computing_data_reduction 'Bruker SAINT+ (Bruker-AXS, 2006a)'
_computing_molecular_graphics 'Bruker APEX2 (Bruker-AXS, 2006)'
_computing_publication_material 'Bruker APEX2 (Bruker-AXS, 2006)'
_computing_structure_refinement 'SHELXL-97 (Sheldrick, 1997)'
_computing_structure_solution 'SHELXS-97 (Sheldrick, 1997)'
_diffrn_ambient_temperature 100(2)
_diffrn_measured_fraction_theta_full 0.985
_diffrn_measured_fraction_theta_max 0.985
_diffrn_measurement_device_type 'Bruker-AXSW Smart APEX CCD area detector'
_diffrn_measurement_method 'phi and omega scans'
_diffrn_radiation_monochromator graphite
_diffrn_radiation_source 'fine-focus sealed tube'
_diffrn_radiation_type MoK\a
_diffrn_radiation_wavelength 0.71073
_diffrn_reflns_av_R_equivalents 0.0496
_diffrn_reflns_av_sigmaI/netI 0.0566
_diffrn_reflns_limit_h_max 13
_diffrn_reflns_limit_h_min -13
_diffrn_reflns_limit_k_max 24
_diffrn_reflns_limit_k_min -22
_diffrn_reflns_limit_l_max 24
_diffrn_reflns_limit_l_min 0
_diffrn_reflns_number 35593
_diffrn_reflns_theta_full 28.37
_diffrn_reflns_theta_max 28.37
_diffrn_reflns_theta_min 2.02
_exptl_absorpt_coefficient_mu 3.431
_exptl_absorpt_correction_T_max 0.7476
_exptl_absorpt_correction_T_min 0.6003
_exptl_absorpt_correction_type multi-scan
_exptl_absorpt_process_details 'TWINABS (Sheldrick, 2005a)'
_exptl_crystal_colour Colorless
_exptl_crystal_density_diffrn 1.782
_exptl_crystal_density_method 'not measured'
_exptl_crystal_description Plate
_exptl_crystal_F_000 1708
_exptl_crystal_size_max 0.20
_exptl_crystal_size_mid 0.17
_exptl_crystal_size_min 0.09
_refine_diff_density_max 1.235
_refine_diff_density_min -1.367
_refine_diff_density_rms 0.182
_refine_ls_extinction_method none
_refine_ls_goodness_of_fit_ref 0.935
_refine_ls_hydrogen_treatment constr
_refine_ls_matrix_type full
_refine_ls_number_parameters 641
_refine_ls_number_reflns 31619
_refine_ls_number_restraints 0
_refine_ls_restrained_S_all 0.935
_refine_ls_R_factor_all 0.0562
_refine_ls_R_factor_gt 0.0355
_refine_ls_shift/su_max 0.002
_refine_ls_shift/su_mean 0.000
_refine_ls_structure_factor_coef Fsqd
_refine_ls_weighting_details 'calc w=1/[\s^2^(Fo^2^)+(0.0373P)^2^] where P=(Fo^2^+2Fc^2^)/3'
_refine_ls_weighting_scheme calc
_refine_ls_wR_factor_gt 0.0779
_refine_ls_wR_factor_ref 0.0843
_reflns_number_gt 22691
_reflns_number_total 31619
_reflns_threshold_expression >2\s(I)
_cod_data_source_file b804311f.txt
_cod_data_source_block msb347
_cod_depositor_comments
;
The following automatic conversions were performed:
'_symmetry_cell_setting' value 'Triclinic' changed to 'triclinic'
according to '/home/saulius/struct/CIF-dictionaries/cif_core.dic'
dictionary named 'cif_core.dic' version 2.4.1 from 2010-06-29.

Automatic conversion script
Id: cif_fix_enum 1527 2010-12-29 10:47:43Z saulius 
;
_cod_original_cell_volume 3231.1(4)
_cod_original_sg_symbol_H-M P-1
_cod_database_code 7004208

loop_
_symmetry_equiv_pos_as_xyz
'x, y, z'
'-x, -y, -z'

loop_
_atom_site_label
_atom_site_type_symbol
_atom_site_fract_x
_atom_site_fract_y
_atom_site_fract_z
_atom_site_U_iso_or_equiv
_atom_site_adp_type
_atom_site_occupancy
_atom_site_symmetry_multiplicity
_atom_site_calc_flag
_atom_site_refinement_flags
_atom_site_disorder_assembly
_atom_site_disorder_group
I1 I 0.713696(19) 0.745070(12) 1.044670(11) 0.02057(5) Uani 1 1 d . . .
I2 I 1.071305(19) 0.698297(12) 0.935019(11) 0.01957(5) Uani 1 1 d . . .
I3 I 0.974987(19) 0.636558(11) 0.599285(11) 0.01932(5) Uani 1 1 d . . .
I4 I 0.588570(19) 0.594607(11) 0.698877(12) 0.01921(5) Uani 1 1 d . . .
Cu1 Cu 0.94941(3) 0.66650(2) 1.08338(2) 0.01598(8) Uani 1 1 d . . .
Cu2 Cu 0.83924(3) 0.76994(2) 0.90864(2) 0.01526(8) Uani 1 1 d . . .
Cu3 Cu 0.78963(3) 0.671519(19) 0.70571(2) 0.01427(7) Uani 1 1 d . . .
Cu4 Cu 0.82734(3) 0.529787(19) 0.68013(2) 0.01550(8) Uani 1 1 d . . .
P1 P 1.03456(7) 0.69908(4) 1.16874(4) 0.01202(14) Uani 1 1 d . . .
P2 P 0.75931(7) 0.84606(4) 0.79980(4) 0.01184(14) Uani 1 1 d . . .
P3 P 0.73582(7) 0.79722(4) 0.69001(4) 0.01141(14) Uani 1 1 d . . .
P4 P 0.85710(7) 0.40188(4) 0.71472(4) 0.01152(14) Uani 1 1 d . . .
N1 N 1.1906(2) 0.65794(13) 1.19412(13) 0.0112(5) Uani 1 1 d . . .
N2 N 1.0160(2) 0.79403(13) 1.15188(13) 0.0140(5) Uani 1 1 d . . .
N3 N 0.9406(2) 0.95656(13) 1.12195(14) 0.0154(5) Uani 1 1 d . . .
N4 N 0.9099(2) 0.55425(14) 1.12346(14) 0.0194(5) Uani 1 1 d . . .
N5 N 0.7201(2) 0.93477(13) 0.80334(14) 0.0145(5) Uani 1 1 d . . .
N6 N 0.6214(2) 1.07806(14) 0.82673(16) 0.0228(6) Uani 1 1 d . . .
N7 N 0.8397(2) 0.84985(13) 0.71004(13) 0.0119(5) Uani 1 1 d . . .
N8 N 0.6363(2) 0.82073(13) 0.76513(13) 0.0114(5) Uani 1 1 d . . .
N9 N 0.6871(2) 0.84825(13) 0.60314(13) 0.0134(5) Uani 1 1 d . . .
N10 N 0.6375(2) 0.92440(13) 0.44388(13) 0.0160(5) Uani 1 1 d . . .
N11 N 0.8409(2) 0.61107(14) 0.81427(15) 0.0181(5) Uani 1 1 d . . .
N12 N 1.0060(2) 0.34523(13) 0.73380(13) 0.0120(5) Uani 1 1 d . . .
N13 N 0.7808(2) 0.38001(13) 0.65382(13) 0.0124(5) Uani 1 1 d . . .
N14 N 0.6311(2) 0.35305(14) 0.55129(14) 0.0167(5) Uani 1 1 d . . .
C1 C 1.3113(3) 0.64992(16) 1.14002(16) 0.0144(6) Uani 1 1 d . . .
C2 C 1.3172(3) 0.72749(17) 1.07279(17) 0.0203(6) Uani 1 1 d . . .
H2A H 1.2392 0.7378 1.0448 0.030 Uiso 1 1 calc R . .
H2B H 1.3980 0.7253 1.0371 0.030 Uiso 1 1 calc R . .
H2C H 1.3180 0.7692 1.0934 0.030 Uiso 1 1 calc R . .
C3 C 1.3049(3) 0.58433(17) 1.10911(17) 0.0186(6) Uani 1 1 d . . .
H3A H 1.3057 0.5345 1.1524 0.028 Uiso 1 1 calc R . .
H3B H 1.3817 0.5828 1.0706 0.028 Uiso 1 1 calc R . .
H3C H 1.2231 0.5937 1.0847 0.028 Uiso 1 1 calc R . .
C4 C 1.4338(3) 0.63256(17) 1.18346(17) 0.0193(6) Uani 1 1 d . . .
H4A H 1.4424 0.6769 1.1986 0.029 Uiso 1 1 calc R . .
H4B H 1.5132 0.6235 1.1494 0.029 Uiso 1 1 calc R . .
H4C H 1.4241 0.5861 1.2302 0.029 Uiso 1 1 calc R . .
C5 C 1.0473(3) 0.83104(16) 1.20332(17) 0.0171(6) Uani 1 1 d . . .
H5A H 1.1376 0.8481 1.1865 0.021 Uiso 1 1 calc R . .
H5B H 1.0456 0.7933 1.2572 0.021 Uiso 1 1 calc R . .
C6 C 0.9467(3) 0.90081(16) 1.20140(17) 0.0172(6) Uani 1 1 d . . .
H6A H 0.8580 0.8828 1.2230 0.021 Uiso 1 1 calc R . .
H6B H 0.9713 0.9269 1.2346 0.021 Uiso 1 1 calc R . .
C7 C 1.0078(3) 0.84913(16) 1.07228(16) 0.0155(6) Uani 1 1 d . . .
H7A H 0.9822 0.8227 1.0396 0.019 Uiso 1 1 calc R . .
H7B H 1.0957 0.8679 1.0496 0.019 Uiso 1 1 calc R . .
C8 C 0.9064(3) 0.91728(16) 1.07267(17) 0.0171(6) Uani 1 1 d . . .
H8A H 0.9029 0.9545 1.0188 0.021 Uiso 1 1 calc R . .
H8B H 0.8176 0.8988 1.0924 0.021 Uiso 1 1 calc R . .
C9 C 0.8415(3) 1.02110(17) 1.12392(19) 0.0221(7) Uani 1 1 d . . .
H9A H 0.8349 1.0579 1.0708 0.033 Uiso 1 1 calc R . .
H9B H 0.8677 1.0475 1.1558 0.033 Uiso 1 1 calc R . .
H9C H 0.7553 1.0014 1.1465 0.033 Uiso 1 1 calc R . .
C10 C 0.8660(3) 0.49783(17) 1.16103(17) 0.0187(6) Uani 1 1 d . . .
C11 C 0.8085(3) 0.42664(17) 1.21105(19) 0.0256(7) Uani 1 1 d . . .
H11A H 0.7133 0.4386 1.2243 0.038 Uiso 1 1 calc R . .
H11B H 0.8519 0.4042 1.2588 0.038 Uiso 1 1 calc R . .
H11C H 0.8216 0.3894 1.1836 0.038 Uiso 1 1 calc R . .
C12 C 0.7708(3) 0.95822(17) 0.85974(18) 0.0182(6) Uani 1 1 d . . .
H12A H 0.8494 0.9868 0.8347 0.022 Uiso 1 1 calc R . .
H12B H 0.7986 0.9115 0.9034 0.022 Uiso 1 1 calc R . .
C13 C 0.6649(3) 1.00950(18) 0.89054(19) 0.0236(7) Uani 1 1 d . . .
H13A H 0.5883 0.9799 0.9182 0.028 Uiso 1 1 calc R . .
H13B H 0.7008 1.0257 0.9282 0.028 Uiso 1 1 calc R . .
C14 C 0.5679(3) 1.05415(17) 0.77176(19) 0.0225(7) Uani 1 1 d . . .
H14A H 0.5391 1.1009 0.7284 0.027 Uiso 1 1 calc R . .
H14B H 0.4891 1.0262 0.7982 0.027 Uiso 1 1 calc R . .
C15 C 0.6691(3) 1.00191(16) 0.73923(18) 0.0200(6) Uani 1 1 d . . .
H15A H 0.6274 0.9836 0.7053 0.024 Uiso 1 1 calc R . .
H15B H 0.7434 1.0315 0.7073 0.024 Uiso 1 1 calc R . .
C16 C 0.5208(3) 1.1283(2) 0.8564(2) 0.0361(9) Uani 1 1 d . . .
H16A H 0.4445 1.0995 0.8841 0.054 Uiso 1 1 calc R . .
H16B H 0.4920 1.1738 0.8129 0.054 Uiso 1 1 calc R . .
H16C H 0.5584 1.1452 0.8923 0.054 Uiso 1 1 calc R . .
C17 C 0.9836(3) 0.85884(16) 0.68220(16) 0.0139(6) Uani 1 1 d . . .
C18 C 1.0657(3) 0.77984(16) 0.69974(17) 0.0181(6) Uani 1 1 d . . .
H18A H 1.0537 0.7509 0.7559 0.027 Uiso 1 1 calc R . .
H18B H 1.1598 0.7874 0.6829 0.027 Uiso 1 1 calc R . .
H18C H 1.0365 0.7505 0.6717 0.027 Uiso 1 1 calc R . .
C19 C 0.9959(3) 0.90427(18) 0.59495(17) 0.0213(7) Uani 1 1 d . . .
H19A H 0.9596 0.8762 0.5682 0.032 Uiso 1 1 calc R . .
H19B H 1.0896 0.9101 0.5752 0.032 Uiso 1 1 calc R . .
H19C H 0.9463 0.9557 0.5853 0.032 Uiso 1 1 calc R . .
C20 C 1.0316(3) 0.90543(17) 0.72416(18) 0.0204(7) Uani 1 1 d . . .
H20A H 0.9782 0.9559 0.7134 0.031 Uiso 1 1 calc R . .
H20B H 1.1250 0.9135 0.7056 0.031 Uiso 1 1 calc R . .
H20C H 1.0223 0.8768 0.7804 0.031 Uiso 1 1 calc R . .
C21 C 0.5101(3) 0.78917(16) 0.80812(16) 0.0145(6) Uani 1 1 d . . .
C22 C 0.5332(3) 0.70617(16) 0.86541(17) 0.0172(6) Uani 1 1 d . . .
H22A H 0.5756 0.6719 0.8368 0.026 Uiso 1 1 calc R . .
H22B H 0.4479 0.6882 0.8930 0.026 Uiso 1 1 calc R . .
H22C H 0.5909 0.7053 0.9031 0.026 Uiso 1 1 calc R . .
C23 C 0.4406(3) 0.84245(17) 0.85210(18) 0.0200(6) Uani 1 1 d . . .
H23A H 0.4972 0.8430 0.8897 0.030 Uiso 1 1 calc R . .
H23B H 0.3561 0.8233 0.8798 0.030 Uiso 1 1 calc R . .
H23C H 0.4239 0.8953 0.8151 0.030 Uiso 1 1 calc R . .
C24 C 0.4225(3) 0.79010(17) 0.74804(17) 0.0187(6) Uani 1 1 d . . .
H24A H 0.4079 0.8432 0.7112 0.028 Uiso 1 1 calc R . .
H24B H 0.3369 0.7718 0.7748 0.028 Uiso 1 1 calc R . .
H24C H 0.4666 0.7559 0.7198 0.028 Uiso 1 1 calc R . .
C25 C 0.6540(3) 0.93246(16) 0.57227(17) 0.0173(6) Uani 1 1 d . . .
H25A H 0.6998 0.9576 0.5986 0.021 Uiso 1 1 calc R . .
H25B H 0.5571 0.9451 0.5828 0.021 Uiso 1 1 calc R . .
C26 C 0.6961(3) 0.96344(16) 0.48499(17) 0.0180(6) Uani 1 1 d . . .
H26A H 0.6683 1.0199 0.4644 0.022 Uiso 1 1 calc R . .
H26B H 0.7940 0.9558 0.4752 0.022 Uiso 1 1 calc R . .
C27 C 0.6796(3) 0.84083(16) 0.47461(17) 0.0178(6) Uani 1 1 d . . .
H27A H 0.7775 0.8319 0.4657 0.021 Uiso 1 1 calc R . .
H27B H 0.6414 0.8139 0.4468 0.021 Uiso 1 1 calc R . .
C28 C 0.6342(3) 0.80784(17) 0.56081(17) 0.0181(6) Uani 1 1 d . . .
H28A H 0.5360 0.8136 0.5694 0.022 Uiso 1 1 calc R . .
H28B H 0.6651 0.7517 0.5810 0.022 Uiso 1 1 calc R . .
C29 C 0.6787(3) 0.95509(18) 0.36059(17) 0.0219(7) Uani 1 1 d . . .
H29A H 0.6523 1.0112 0.3407 0.033 Uiso 1 1 calc R . .
H29B H 0.6363 0.9294 0.3341 0.033 Uiso 1 1 calc R . .
H29C H 0.7754 0.9454 0.3508 0.033 Uiso 1 1 calc R . .
C30 C 0.8306(3) 0.58214(17) 0.87941(18) 0.0188(6) Uani 1 1 d . . .
C31 C 0.8126(3) 0.54527(19) 0.96452(18) 0.0288(8) Uani 1 1 d . . .
H31A H 0.8407 0.5787 0.9885 0.043 Uiso 1 1 calc R . .
H31B H 0.8664 0.4949 0.9797 0.043 Uiso 1 1 calc R . .
H31C H 0.7189 0.5376 0.9822 0.043 Uiso 1 1 calc R . .
C32 C 1.1375(3) 0.35761(16) 0.68683(16) 0.0143(6) Uani 1 1 d . . .
C33 C 1.2076(3) 0.41606(17) 0.70427(18) 0.0215(7) Uani 1 1 d . . .
H33A H 1.1512 0.4655 0.6940 0.032 Uiso 1 1 calc R . .
H33B H 1.2923 0.4244 0.6709 0.032 Uiso 1 1 calc R . .
H33C H 1.2241 0.3955 0.7590 0.032 Uiso 1 1 calc R . .
C34 C 1.2234(3) 0.28013(17) 0.70480(18) 0.0229(7) Uani 1 1 d . . .
H34A H 1.2294 0.2573 0.7610 0.034 Uiso 1 1 calc R . .
H34B H 1.3125 0.2884 0.6769 0.034 Uiso 1 1 calc R . .
H34C H 1.1837 0.2448 0.6881 0.034 Uiso 1 1 calc R . .
C35 C 1.1144(3) 0.38877(18) 0.60107(16) 0.0212(7) Uani 1 1 d . . .
H35A H 1.0653 0.3528 0.5907 0.032 Uiso 1 1 calc R . .
H35B H 1.2000 0.3936 0.5685 0.032 Uiso 1 1 calc R . .
H35C H 1.0628 0.4399 0.5890 0.032 Uiso 1 1 calc R . .
C36 C 0.7800(3) 0.43251(16) 0.57251(16) 0.0150(6) Uani 1 1 d . . .
H36A H 0.8559 0.4157 0.5399 0.018 Uiso 1 1 calc R . .
H36B H 0.7902 0.4859 0.5690 0.018 Uiso 1 1 calc R . .
C37 C 0.6515(3) 0.43218(16) 0.54240(17) 0.0177(6) Uani 1 1 d . . .
H37A H 0.5764 0.4539 0.5717 0.021 Uiso 1 1 calc R . .
H37B H 0.6544 0.4653 0.4868 0.021 Uiso 1 1 calc R . .
C38 C 0.6231(3) 0.30477(16) 0.63394(17) 0.0170(6) Uani 1 1 d . . .
H38A H 0.6053 0.2517 0.6405 0.020 Uiso 1 1 calc R . .
H38B H 0.5492 0.3269 0.6636 0.020 Uiso 1 1 calc R . .
C39 C 0.7526(3) 0.30133(16) 0.66502(17) 0.0159(6) Uani 1 1 d . . .
H39A H 0.7465 0.2696 0.7211 0.019 Uiso 1 1 calc R . .
H39B H 0.8256 0.2765 0.6374 0.019 Uiso 1 1 calc R . .
C40 C 0.5110(3) 0.35352(19) 0.51732(19) 0.0262(7) Uani 1 1 d . . .
H40A H 0.5006 0.3005 0.5214 0.039 Uiso 1 1 calc R . .
H40B H 0.5190 0.3869 0.4624 0.039 Uiso 1 1 calc R . .
H40C H 0.4334 0.3734 0.5455 0.039 Uiso 1 1 calc R . .
C41 C 0.1902(4) 0.8024(2) 0.4790(2) 0.0343(9) Uani 1 1 d . . .
H41A H 0.1453 0.7926 0.5326 0.041 Uiso 1 1 calc R . .
H41B H 0.2229 0.7516 0.4732 0.041 Uiso 1 1 calc R . .
Cl1 Cl 0.32415(9) 0.85610(5) 0.46422(6) 0.0398(2) Uani 1 1 d . . .
Cl2 Cl 0.07369(9) 0.85418(6) 0.40993(6) 0.0388(2) Uani 1 1 d . . .

loop_
_atom_site_aniso_label
_atom_site_aniso_U_11
_atom_site_aniso_U_22
_atom_site_aniso_U_33
_atom_site_aniso_U_23
_atom_site_aniso_U_13
_atom_site_aniso_U_12
I1 0.01653(9) 0.02722(11) 0.01623(10) -0.00550(8) -0.00166(8) -0.00238(8)
I2 0.01856(10) 0.02531(10) 0.01351(10) -0.00609(8) -0.00420(7) 0.00267(8)
I3 0.02448(10) 0.01678(9) 0.01727(10) -0.00782(8) 0.00478(8) -0.00649(8)
I4 0.01931(10) 0.01639(9) 0.02225(11) -0.00584(8) -0.00543(8) -0.00169(8)
Cu1 0.01909(18) 0.01670(18) 0.01329(18) -0.00498(15) -0.00500(14) -0.00242(15)
Cu2 0.01724(17) 0.01544(17) 0.01337(18) -0.00434(14) -0.00486(14) -0.00083(14)
Cu3 0.01764(17) 0.01157(16) 0.01368(18) -0.00427(14) -0.00342(14) -0.00021(14)
Cu4 0.01952(18) 0.01202(17) 0.01468(18) -0.00380(14) -0.00286(14) -0.00187(14)
P1 0.0135(3) 0.0121(3) 0.0097(3) -0.0026(3) -0.0015(3) -0.0021(3)
P2 0.0122(3) 0.0122(3) 0.0116(4) -0.0046(3) -0.0018(3) -0.0011(3)
P3 0.0125(3) 0.0111(3) 0.0107(4) -0.0032(3) -0.0029(3) -0.0014(3)
P4 0.0125(3) 0.0116(3) 0.0098(3) -0.0025(3) -0.0015(3) -0.0020(3)
N1 0.0110(11) 0.0115(11) 0.0099(11) -0.0022(9) -0.0022(9) -0.0004(9)
N2 0.0195(12) 0.0122(11) 0.0098(12) -0.0025(10) -0.0031(10) -0.0017(10)
N3 0.0173(12) 0.0115(11) 0.0162(13) -0.0031(10) -0.0035(10) -0.0007(10)
N4 0.0268(14) 0.0185(13) 0.0149(13) -0.0072(11) -0.0064(11) -0.0002(11)
N5 0.0163(12) 0.0133(12) 0.0155(13) -0.0064(10) -0.0047(10) 0.0006(10)
N6 0.0184(13) 0.0179(13) 0.0370(17) -0.0167(12) -0.0041(12) 0.0025(11)
N7 0.0111(11) 0.0139(11) 0.0123(12) -0.0062(10) -0.0008(9) -0.0025(9)
N8 0.0099(11) 0.0136(11) 0.0115(12) -0.0048(10) -0.0016(9) -0.0017(9)
N9 0.0169(12) 0.0128(11) 0.0112(12) -0.0039(10) -0.0051(10) -0.0002(10)
N10 0.0195(12) 0.0163(12) 0.0102(12) -0.0011(10) -0.0039(10) -0.0025(10)
N11 0.0183(13) 0.0179(13) 0.0188(14) -0.0070(11) -0.0052(11) 0.0004(10)
N12 0.0096(11) 0.0134(11) 0.0119(12) -0.0030(10) -0.0010(9) -0.0015(9)
N13 0.0152(11) 0.0121(11) 0.0093(12) -0.0016(9) -0.0035(9) -0.0031(10)
N14 0.0178(12) 0.0203(13) 0.0138(13) -0.0052(11) -0.0082(10) -0.0018(10)
C1 0.0139(13) 0.0158(14) 0.0121(14) -0.0042(12) 0.0011(11) -0.0019(11)
C2 0.0199(15) 0.0219(16) 0.0140(15) -0.0009(13) 0.0017(12) -0.0042(13)
C3 0.0197(15) 0.0196(15) 0.0162(15) -0.0069(13) -0.0014(12) 0.0000(13)
C4 0.0140(14) 0.0227(16) 0.0181(16) -0.0042(13) 0.0000(12) -0.0016(12)
C5 0.0205(15) 0.0157(14) 0.0153(15) -0.0039(12) -0.0061(12) -0.0015(12)
C6 0.0230(15) 0.0146(14) 0.0146(15) -0.0057(12) -0.0026(12) -0.0018(12)
C7 0.0213(15) 0.0134(14) 0.0101(14) -0.0017(11) -0.0008(12) -0.0036(12)
C8 0.0200(15) 0.0154(14) 0.0146(15) -0.0024(12) -0.0042(12) -0.0024(12)
C9 0.0250(16) 0.0155(15) 0.0236(17) -0.0052(13) -0.0037(13) 0.0016(13)
C10 0.0206(15) 0.0207(15) 0.0175(16) -0.0106(13) -0.0060(12) 0.0035(13)
C11 0.0304(18) 0.0201(16) 0.0245(18) -0.0054(14) -0.0015(14) -0.0051(14)
C12 0.0195(15) 0.0177(15) 0.0216(16) -0.0101(13) -0.0067(13) -0.0015(12)
C13 0.0242(16) 0.0278(17) 0.0271(18) -0.0189(15) -0.0027(14) -0.0042(14)
C14 0.0209(16) 0.0169(15) 0.0329(19) -0.0114(14) -0.0097(14) 0.0027(13)
C15 0.0248(16) 0.0157(14) 0.0195(16) -0.0059(13) -0.0053(13) 0.0005(13)
C16 0.0290(19) 0.033(2) 0.060(3) -0.034(2) -0.0101(18) 0.0058(16)
C17 0.0123(13) 0.0152(14) 0.0143(14) -0.0046(12) -0.0008(11) -0.0040(11)
C18 0.0160(14) 0.0185(15) 0.0211(16) -0.0087(13) -0.0031(12) 0.0001(12)
C19 0.0166(15) 0.0276(17) 0.0165(16) -0.0044(13) 0.0025(12) -0.0048(13)
C20 0.0185(15) 0.0203(15) 0.0259(17) -0.0117(14) -0.0007(13) -0.0049(13)
C21 0.0125(13) 0.0156(14) 0.0147(14) -0.0041(12) -0.0005(11) -0.0031(11)
C22 0.0183(15) 0.0146(14) 0.0164(15) -0.0021(12) -0.0017(12) -0.0034(12)
C23 0.0168(14) 0.0173(15) 0.0259(17) -0.0096(13) 0.0032(13) -0.0025(12)
C24 0.0143(14) 0.0214(15) 0.0194(16) -0.0038(13) -0.0049(12) -0.0033(12)
C25 0.0216(15) 0.0143(14) 0.0152(15) -0.0045(12) -0.0050(12) 0.0017(12)
C26 0.0241(16) 0.0115(14) 0.0158(15) -0.0004(12) -0.0067(12) -0.0003(12)
C27 0.0198(15) 0.0187(15) 0.0175(16) -0.0079(13) -0.0054(12) -0.0027(12)
C28 0.0233(15) 0.0167(14) 0.0158(15) -0.0043(12) -0.0054(12) -0.0064(13)
C29 0.0253(16) 0.0239(16) 0.0123(15) -0.0003(13) -0.0033(13) -0.0036(14)
C30 0.0200(15) 0.0157(14) 0.0227(17) -0.0077(13) -0.0092(13) 0.0016(12)
C31 0.043(2) 0.0268(18) 0.0168(17) -0.0056(14) -0.0087(15) -0.0028(16)
C32 0.0144(14) 0.0166(14) 0.0114(14) -0.0037(12) -0.0017(11) -0.0024(12)
C33 0.0181(15) 0.0227(16) 0.0237(17) -0.0081(14) 0.0004(13) -0.0049(13)
C34 0.0168(15) 0.0228(16) 0.0232(17) -0.0042(14) 0.0030(13) 0.0002(13)
C35 0.0166(15) 0.0320(18) 0.0116(15) -0.0037(13) 0.0003(12) -0.0042(13)
C36 0.0187(14) 0.0153(14) 0.0101(14) -0.0024(12) -0.0028(11) -0.0028(12)
C37 0.0206(15) 0.0165(14) 0.0156(15) -0.0046(12) -0.0046(12) -0.0003(12)
C38 0.0198(15) 0.0142(14) 0.0170(15) -0.0033(12) -0.0046(12) -0.0047(12)
C39 0.0204(15) 0.0134(14) 0.0141(15) -0.0032(12) -0.0075(12) -0.0004(12)
C40 0.0255(17) 0.0294(18) 0.0265(18) -0.0084(15) -0.0136(14) -0.0034(14)
C41 0.044(2) 0.0303(19) 0.031(2) -0.0147(17) 0.0086(17) -0.0118(17)
Cl1 0.0408(5) 0.0365(5) 0.0454(6) -0.0156(4) -0.0097(4) -0.0055(4)
Cl2 0.0343(5) 0.0424(5) 0.0426(6) -0.0187(5) -0.0068(4) 0.0004(4)

loop_
_atom_type_symbol
_atom_type_description
_atom_type_scat_dispersion_real
_atom_type_scat_dispersion_imag
_atom_type_scat_source
C C 0.0033 0.0016 'International Tables Vol C Tables 4.2.6.8 and 6.1.1.4'
H H 0.0000 0.0000 'International Tables Vol C Tables 4.2.6.8 and 6.1.1.4'
N N 0.0061 0.0033 'International Tables Vol C Tables 4.2.6.8 and 6.1.1.4'
P P 0.1023 0.0942 'International Tables Vol C Tables 4.2.6.8 and 6.1.1.4'
Cl Cl 0.1484 0.1585 'International Tables Vol C Tables 4.2.6.8 and 6.1.1.4'
Cu Cu 0.3201 1.2651 'International Tables Vol C Tables 4.2.6.8 and 6.1.1.4'
I I -0.4742 1.8119 'International Tables Vol C Tables 4.2.6.8 and 6.1.1.4'

loop_
_geom_angle_atom_site_label_1
_geom_angle_atom_site_label_2
_geom_angle_atom_site_label_3
_geom_angle
_geom_angle_site_symmetry_1
_geom_angle_site_symmetry_3
_geom_angle_publ_flag
Cu2 I1 Cu1 80.478(13) . . ?
Cu2 I2 Cu1 79.455(13) . . ?
Cu4 I3 Cu3 64.358(12) . . ?
Cu4 I4 Cu3 63.484(12) . . ?
N4 Cu1 P1 113.34(7) . . ?
N4 Cu1 I1 102.98(7) . . ?
P1 Cu1 I1 114.08(2) . . ?
N4 Cu1 I2 107.45(7) . . ?
P1 Cu1 I2 120.19(2) . . ?
I1 Cu1 I2 96.353(13) . . ?
P2 Cu2 I1 124.55(2) . . ?
P2 Cu2 I2 131.49(2) . . ?
I1 Cu2 I2 103.713(14) . . ?
N11 Cu3 P3 110.64(7) . . ?
N11 Cu3 I3 109.70(7) . . ?
P3 Cu3 I3 117.34(2) . . ?
N11 Cu3 I4 102.19(7) . . ?
P3 Cu3 I4 115.42(2) . . ?
I3 Cu3 I4 100.138(13) . . ?
N11 Cu3 Cu4 87.13(7) . . ?
P3 Cu3 Cu4 162.08(3) . . ?
I3 Cu3 Cu4 55.263(10) . . ?
I4 Cu3 Cu4 55.901(11) . . ?
P4 Cu4 I3 132.80(2) . . ?
P4 Cu4 I4 118.10(2) . . ?
I3 Cu4 I4 108.000(15) . . ?
P4 Cu4 Cu3 155.17(3) . . ?
I3 Cu4 Cu3 60.380(12) . . ?
I4 Cu4 Cu3 60.615(11) . . ?
N2 P1 N12 106.67(11) . 2_767 ?
N2 P1 N1 111.58(11) . . ?
N12 P1 N1 81.11(11) 2_767 . ?
N2 P1 Cu1 113.48(9) . . ?
N12 P1 Cu1 120.57(8) 2_767 . ?
N1 P1 Cu1 119.16(8) . . ?
N2 P1 P4 123.65(9) . 2_767 ?
N12 P1 P4 41.72(8) 2_767 2_767 ?
N1 P1 P4 40.72(8) . 2_767 ?
Cu1 P1 P4 122.82(4) . 2_767 ?
N5 P2 N8 109.99(12) . . ?
N5 P2 N7 110.50(12) . . ?
N8 P2 N7 81.27(11) . . ?
N5 P2 Cu2 108.92(9) . . ?
N8 P2 Cu2 121.64(8) . . ?
N7 P2 Cu2 121.92(8) . . ?
N5 P2 P3 128.38(9) . . ?
N8 P2 P3 42.29(8) . . ?
N7 P2 P3 41.52(7) . . ?
Cu2 P2 P3 122.70(4) . . ?
N9 P3 N7 107.91(11) . . ?
N9 P3 N8 112.98(12) . . ?
N7 P3 N8 80.28(10) . . ?
N9 P3 Cu3 112.24(8) . . ?
N7 P3 Cu3 121.58(8) . . ?
N8 P3 Cu3 118.10(8) . . ?
N9 P3 P2 128.20(9) . . ?
N7 P3 P2 41.63(8) . . ?
N8 P3 P2 41.14(7) . . ?
Cu3 P3 P2 119.54(3) . . ?
N13 P4 N1 107.17(11) . 2_767 ?
N13 P4 N12 112.14(11) . . ?
N1 P4 N12 81.35(11) 2_767 . ?
N13 P4 Cu4 105.85(8) . . ?
N1 P4 Cu4 122.64(8) 2_767 . ?
N12 P4 Cu4 125.51(8) . . ?
N13 P4 P1 124.45(8) . 2_767 ?
N1 P4 P1 41.64(8) 2_767 2_767 ?
N12 P4 P1 41.05(8) . 2_767 ?
Cu4 P4 P1 129.47(4) . 2_767 ?
C1 N1 P4 129.59(18) . 2_767 ?
C1 N1 P1 126.61(18) . . ?
P4 N1 P1 97.64(11) 2_767 . ?
C5 N2 C7 111.8(2) . . ?
C5 N2 P1 125.42(19) . . ?
C7 N2 P1 120.05(18) . . ?
C9 N3 C6 109.0(2) . . ?
C9 N3 C8 110.8(2) . . ?
C6 N3 C8 109.1(2) . . ?
C10 N4 Cu1 161.1(2) . . ?
C12 N5 C15 112.2(2) . . ?
C12 N5 P2 121.20(19) . . ?
C15 N5 P2 124.13(19) . . ?
C14 N6 C13 109.5(2) . . ?
C14 N6 C16 110.1(2) . . ?
C13 N6 C16 110.4(3) . . ?
C17 N7 P3 129.49(18) . . ?
C17 N7 P2 127.04(18) . . ?
P3 N7 P2 96.86(11) . . ?
C21 N8 P2 128.51(18) . . ?
C21 N8 P3 127.98(18) . . ?
P2 N8 P3 96.57(11) . . ?
C25 N9 C28 112.5(2) . . ?
C25 N9 P3 126.15(19) . . ?
C28 N9 P3 118.83(18) . . ?
C29 N10 C26 110.8(2) . . ?
C29 N10 C27 109.9(2) . . ?
C26 N10 C27 108.9(2) . . ?
C30 N11 Cu3 159.7(2) . . ?
C32 N12 P1 130.68(18) . 2_767 ?
C32 N12 P4 127.87(18) . . ?
P1 N12 P4 97.23(11) 2_767 . ?
C39 N13 C36 112.8(2) . . ?
C39 N13 P4 124.17(18) . . ?
C36 N13 P4 119.74(17) . . ?
C37 N14 C38 109.4(2) . . ?
C37 N14 C40 110.2(2) . . ?
C38 N14 C40 111.5(2) . . ?
N1 C1 C2 107.1(2) . . ?
N1 C1 C4 108.9(2) . . ?
C2 C1 C4 110.0(2) . . ?
N1 C1 C3 110.9(2) . . ?
C2 C1 C3 110.2(2) . . ?
C4 C1 C3 109.7(2) . . ?
C1 C2 H2A 109.5 . . ?
C1 C2 H2B 109.5 . . ?
H2A C2 H2B 109.5 . . ?
C1 C2 H2C 109.5 . . ?
H2A C2 H2C 109.5 . . ?
H2B C2 H2C 109.5 . . ?
C1 C3 H3A 109.5 . . ?
C1 C3 H3B 109.5 . . ?
H3A C3 H3B 109.5 . . ?
C1 C3 H3C 109.5 . . ?
H3A C3 H3C 109.5 . . ?
H3B C3 H3C 109.5 . . ?
C1 C4 H4A 109.5 . . ?
C1 C4 H4B 109.5 . . ?
H4A C4 H4B 109.5 . . ?
C1 C4 H4C 109.5 . . ?
H4A C4 H4C 109.5 . . ?
H4B C4 H4C 109.5 . . ?
N2 C5 C6 110.0(2) . . ?
N2 C5 H5A 109.7 . . ?
C6 C5 H5A 109.7 . . ?
N2 C5 H5B 109.7 . . ?
C6 C5 H5B 109.7 . . ?
H5A C5 H5B 108.2 . . ?
N3 C6 C5 111.6(2) . . ?
N3 C6 H6A 109.3 . . ?
C5 C6 H6A 109.3 . . ?
N3 C6 H6B 109.3 . . ?
C5 C6 H6B 109.3 . . ?
H6A C6 H6B 108.0 . . ?
N2 C7 C8 110.2(2) . . ?
N2 C7 H7A 109.6 . . ?
C8 C7 H7A 109.6 . . ?
N2 C7 H7B 109.6 . . ?
C8 C7 H7B 109.6 . . ?
H7A C7 H7B 108.1 . . ?
N3 C8 C7 110.7(2) . . ?
N3 C8 H8A 109.5 . . ?
C7 C8 H8A 109.5 . . ?
N3 C8 H8B 109.5 . . ?
C7 C8 H8B 109.5 . . ?
H8A C8 H8B 108.1 . . ?
N3 C9 H9A 109.5 . . ?
N3 C9 H9B 109.5 . . ?
H9A C9 H9B 109.5 . . ?
N3 C9 H9C 109.5 . . ?
H9A C9 H9C 109.5 . . ?
H9B C9 H9C 109.5 . . ?
N4 C10 C11 178.2(3) . . ?
C10 C11 H11A 109.5 . . ?
C10 C11 H11B 109.5 . . ?
H11A C11 H11B 109.5 . . ?
C10 C11 H11C 109.5 . . ?
H11A C11 H11C 109.5 . . ?
H11B C11 H11C 109.5 . . ?
N5 C12 C13 110.3(2) . . ?
N5 C12 H12A 109.6 . . ?
C13 C12 H12A 109.6 . . ?
N5 C12 H12B 109.6 . . ?
C13 C12 H12B 109.6 . . ?
H12A C12 H12B 108.1 . . ?
N6 C13 C12 110.3(3) . . ?
N6 C13 H13A 109.6 . . ?
C12 C13 H13A 109.6 . . ?
N6 C13 H13B 109.6 . . ?
C12 C13 H13B 109.6 . . ?
H13A C13 H13B 108.1 . . ?
N6 C14 C15 111.9(2) . . ?
N6 C14 H14A 109.2 . . ?
C15 C14 H14A 109.2 . . ?
N6 C14 H14B 109.2 . . ?
C15 C14 H14B 109.2 . . ?
H14A C14 H14B 107.9 . . ?
N5 C15 C14 110.0(2) . . ?
N5 C15 H15A 109.7 . . ?
C14 C15 H15A 109.7 . . ?
N5 C15 H15B 109.7 . . ?
C14 C15 H15B 109.7 . . ?
H15A C15 H15B 108.2 . . ?
N6 C16 H16A 109.5 . . ?
N6 C16 H16B 109.5 . . ?
H16A C16 H16B 109.5 . . ?
N6 C16 H16C 109.5 . . ?
H16A C16 H16C 109.5 . . ?
H16B C16 H16C 109.5 . . ?
N7 C17 C19 108.0(2) . . ?
N7 C17 C18 111.1(2) . . ?
C19 C17 C18 110.9(2) . . ?
N7 C17 C20 108.0(2) . . ?
C19 C17 C20 109.3(2) . . ?
C18 C17 C20 109.5(2) . . ?
C17 C18 H18A 109.5 . . ?
C17 C18 H18B 109.5 . . ?
H18A C18 H18B 109.5 . . ?
C17 C18 H18C 109.5 . . ?
H18A C18 H18C 109.5 . . ?
H18B C18 H18C 109.5 . . ?
C17 C19 H19A 109.5 . . ?
C17 C19 H19B 109.5 . . ?
H19A C19 H19B 109.5 . . ?
C17 C19 H19C 109.5 . . ?
H19A C19 H19C 109.5 . . ?
H19B C19 H19C 109.5 . . ?
C17 C20 H20A 109.5 . . ?
C17 C20 H20B 109.5 . . ?
H20A C20 H20B 109.5 . . ?
C17 C20 H20C 109.5 . . ?
H20A C20 H20C 109.5 . . ?
H20B C20 H20C 109.5 . . ?
N8 C21 C23 108.3(2) . . ?
N8 C21 C22 112.3(2) . . ?
C23 C21 C22 109.7(2) . . ?
N8 C21 C24 107.9(2) . . ?
C23 C21 C24 109.2(2) . . ?
C22 C21 C24 109.4(2) . . ?
C21 C22 H22A 109.5 . . ?
C21 C22 H22B 109.5 . . ?
H22A C22 H22B 109.5 . . ?
C21 C22 H22C 109.5 . . ?
H22A C22 H22C 109.5 . . ?
H22B C22 H22C 109.5 . . ?
C21 C23 H23A 109.5 . . ?
C21 C23 H23B 109.5 . . ?
H23A C23 H23B 109.5 . . ?
C21 C23 H23C 109.5 . . ?
H23A C23 H23C 109.5 . . ?
H23B C23 H23C 109.5 . . ?
C21 C24 H24A 109.5 . . ?
C21 C24 H24B 109.5 . . ?
H24A C24 H24B 109.5 . . ?
C21 C24 H24C 109.5 . . ?
H24A C24 H24C 109.5 . . ?
H24B C24 H24C 109.5 . . ?
N9 C25 C26 110.1(2) . . ?
N9 C25 H25A 109.6 . . ?
C26 C25 H25A 109.6 . . ?
N9 C25 H25B 109.6 . . ?
C26 C25 H25B 109.6 . . ?
H25A C25 H25B 108.1 . . ?
N10 C26 C25 111.8(2) . . ?
N10 C26 H26A 109.3 . . ?
C25 C26 H26A 109.3 . . ?
N10 C26 H26B 109.3 . . ?
C25 C26 H26B 109.3 . . ?
H26A C26 H26B 107.9 . . ?
N10 C27 C28 110.4(2) . . ?
N10 C27 H27A 109.6 . . ?
C28 C27 H27A 109.6 . . ?
N10 C27 H27B 109.6 . . ?
C28 C27 H27B 109.6 . . ?
H27A C27 H27B 108.1 . . ?
N9 C28 C27 110.5(2) . . ?
N9 C28 H28A 109.5 . . ?
C27 C28 H28A 109.5 . . ?
N9 C28 H28B 109.5 . . ?
C27 C28 H28B 109.5 . . ?
H28A C28 H28B 108.1 . . ?
N10 C29 H29A 109.5 . . ?
N10 C29 H29B 109.5 . . ?
H29A C29 H29B 109.5 . . ?
N10 C29 H29C 109.5 . . ?
H29A C29 H29C 109.5 . . ?
H29B C29 H29C 109.5 . . ?
N11 C30 C31 178.2(3) . . ?
C30 C31 H31A 109.5 . . ?
C30 C31 H31B 109.5 . . ?
H31A C31 H31B 109.5 . . ?
C30 C31 H31C 109.5 . . ?
H31A C31 H31C 109.5 . . ?
H31B C31 H31C 109.5 . . ?
N12 C32 C34 109.0(2) . . ?
N12 C32 C35 107.5(2) . . ?
C34 C32 C35 109.7(2) . . ?
N12 C32 C33 111.6(2) . . ?
C34 C32 C33 109.5(2) . . ?
C35 C32 C33 109.6(2) . . ?
C32 C33 H33A 109.5 . . ?
C32 C33 H33B 109.5 . . ?
H33A C33 H33B 109.5 . . ?
C32 C33 H33C 109.5 . . ?
H33A C33 H33C 109.5 . . ?
H33B C33 H33C 109.5 . . ?
C32 C34 H34A 109.5 . . ?
C32 C34 H34B 109.5 . . ?
H34A C34 H34B 109.5 . . ?
C32 C34 H34C 109.5 . . ?
H34A C34 H34C 109.5 . . ?
H34B C34 H34C 109.5 . . ?
C32 C35 H35A 109.5 . . ?
C32 C35 H35B 109.5 . . ?
H35A C35 H35B 109.5 . . ?
C32 C35 H35C 109.5 . . ?
H35A C35 H35C 109.5 . . ?
H35B C35 H35C 109.5 . . ?
N13 C36 C37 110.4(2) . . ?
N13 C36 H36A 109.6 . . ?
C37 C36 H36A 109.6 . . ?
N13 C36 H36B 109.6 . . ?
C37 C36 H36B 109.6 . . ?
H36A C36 H36B 108.1 . . ?
N14 C37 C36 110.3(2) . . ?
N14 C37 H37A 109.6 . . ?
C36 C37 H37A 109.6 . . ?
N14 C37 H37B 109.6 . . ?
C36 C37 H37B 109.6 . . ?
H37A C37 H37B 108.1 . . ?
N14 C38 C39 109.7(2) . . ?
N14 C38 H38A 109.7 . . ?
C39 C38 H38A 109.7 . . ?
N14 C38 H38B 109.7 . . ?
C39 C38 H38B 109.7 . . ?
H38A C38 H38B 108.2 . . ?
N13 C39 C38 109.9(2) . . ?
N13 C39 H39A 109.7 . . ?
C38 C39 H39A 109.7 . . ?
N13 C39 H39B 109.7 . . ?
C38 C39 H39B 109.7 . . ?
H39A C39 H39B 108.2 . . ?
N14 C40 H40A 109.5 . . ?
N14 C40 H40B 109.5 . . ?
H40A C40 H40B 109.5 . . ?
N14 C40 H40C 109.5 . . ?
H40A C40 H40C 109.5 . . ?
H40B C40 H40C 109.5 . . ?
Cl1 C41 Cl2 110.49(19) . . ?
Cl1 C41 H41A 109.6 . . ?
Cl2 C41 H41A 109.6 . . ?
Cl1 C41 H41B 109.6 . . ?
Cl2 C41 H41B 109.6 . . ?
H41A C41 H41B 108.1 . . ?

loop_
_geom_bond_atom_site_label_1
_geom_bond_atom_site_label_2
_geom_bond_distance
_geom_bond_site_symmetry_2
_geom_bond_publ_flag
I1 Cu2 2.5551(4) . ?
I1 Cu1 2.6865(4) . ?
I2 Cu2 2.5722(4) . ?
I2 Cu1 2.7246(4) . ?
I3 Cu4 2.5500(4) . ?
I3 Cu3 2.6975(4) . ?
I4 Cu4 2.5888(4) . ?
I4 Cu3 2.7240(4) . ?
Cu1 N4 2.024(2) . ?
Cu1 P1 2.2205(8) . ?
Cu2 P2 2.2036(8) . ?
Cu3 N11 2.028(3) . ?
Cu3 P3 2.2357(8) . ?
Cu3 Cu4 2.7974(5) . ?
Cu4 P4 2.2086(8) . ?
P1 N2 1.660(2) . ?
P1 N12 1.703(2) 2_767 ?
P1 N1 1.725(2) . ?
P1 P4 2.5734(10) 2_767 ?
P2 N5 1.656(2) . ?
P2 N8 1.699(2) . ?
P2 N7 1.717(2) . ?
P2 P3 2.5656(10) . ?
P3 N9 1.658(2) . ?
P3 N7 1.713(2) . ?
P3 N8 1.738(2) . ?
P4 N13 1.663(2) . ?
P4 N1 1.694(2) 2_767 ?
P4 N12 1.726(2) . ?
P4 P1 2.5734(10) 2_767 ?
N1 C1 1.488(3) . ?
N1 P4 1.694(2) 2_767 ?
N2 C5 1.457(3) . ?
N2 C7 1.467(3) . ?
N3 C9 1.455(4) . ?
N3 C6 1.467(3) . ?
N3 C8 1.467(3) . ?
N4 C10 1.140(4) . ?
N5 C12 1.458(3) . ?
N5 C15 1.473(4) . ?
N6 C14 1.455(4) . ?
N6 C13 1.458(4) . ?
N6 C16 1.460(4) . ?
N7 C17 1.497(3) . ?
N8 C21 1.489(3) . ?
N9 C25 1.462(3) . ?
N9 C28 1.470(3) . ?
N10 C29 1.454(3) . ?
N10 C26 1.465(3) . ?
N10 C27 1.467(3) . ?
N11 C30 1.125(4) . ?
N12 C32 1.484(3) . ?
N12 P1 1.704(2) 2_767 ?
N13 C39 1.466(3) . ?
N13 C36 1.470(3) . ?
N14 C37 1.461(3) . ?
N14 C38 1.465(3) . ?
N14 C40 1.468(3) . ?
C1 C2 1.527(4) . ?
C1 C4 1.532(4) . ?
C1 C3 1.535(4) . ?
C2 H2A 0.9800 . ?
C2 H2B 0.9800 . ?
C2 H2C 0.9800 . ?
C3 H3A 0.9800 . ?
C3 H3B 0.9800 . ?
C3 H3C 0.9800 . ?
C4 H4A 0.9800 . ?
C4 H4B 0.9800 . ?
C4 H4C 0.9800 . ?
C5 C6 1.521(4) . ?
C5 H5A 0.9900 . ?
C5 H5B 0.9900 . ?
C6 H6A 0.9900 . ?
C6 H6B 0.9900 . ?
C7 C8 1.511(4) . ?
C7 H7A 0.9900 . ?
C7 H7B 0.9900 . ?
C8 H8A 0.9900 . ?
C8 H8B 0.9900 . ?
C9 H9A 0.9800 . ?
C9 H9B 0.9800 . ?
C9 H9C 0.9800 . ?
C10 C11 1.459(4) . ?
C11 H11A 0.9800 . ?
C11 H11B 0.9800 . ?
C11 H11C 0.9800 . ?
C12 C13 1.514(4) . ?
C12 H12A 0.9900 . ?
C12 H12B 0.9900 . ?
C13 H13A 0.9900 . ?
C13 H13B 0.9900 . ?
C14 C15 1.516(4) . ?
C14 H14A 0.9900 . ?
C14 H14B 0.9900 . ?
C15 H15A 0.9900 . ?
C15 H15B 0.9900 . ?
C16 H16A 0.9800 . ?
C16 H16B 0.9800 . ?
C16 H16C 0.9800 . ?
C17 C19 1.524(4) . ?
C17 C18 1.527(4) . ?
C17 C20 1.528(4) . ?
C18 H18A 0.9800 . ?
C18 H18B 0.9800 . ?
C18 H18C 0.9800 . ?
C19 H19A 0.9800 . ?
C19 H19B 0.9800 . ?
C19 H19C 0.9800 . ?
C20 H20A 0.9800 . ?
C20 H20B 0.9800 . ?
C20 H20C 0.9800 . ?
C21 C23 1.528(4) . ?
C21 C22 1.530(4) . ?
C21 C24 1.534(4) . ?
C22 H22A 0.9800 . ?
C22 H22B 0.9800 . ?
C22 H22C 0.9800 . ?
C23 H23A 0.9800 . ?
C23 H23B 0.9800 . ?
C23 H23C 0.9800 . ?
C24 H24A 0.9800 . ?
C24 H24B 0.9800 . ?
C24 H24C 0.9800 . ?
C25 C26 1.521(4) . ?
C25 H25A 0.9900 . ?
C25 H25B 0.9900 . ?
C26 H26A 0.9900 . ?
C26 H26B 0.9900 . ?
C27 C28 1.512(4) . ?
C27 H27A 0.9900 . ?
C27 H27B 0.9900 . ?
C28 H28A 0.9900 . ?
C28 H28B 0.9900 . ?
C29 H29A 0.9800 . ?
C29 H29B 0.9800 . ?
C29 H29C 0.9800 . ?
C30 C31 1.468(4) . ?
C31 H31A 0.9800 . ?
C31 H31B 0.9800 . ?
C31 H31C 0.9800 . ?
C32 C34 1.522(4) . ?
C32 C35 1.527(4) . ?
C32 C33 1.538(4) . ?
C33 H33A 0.9800 . ?
C33 H33B 0.9800 . ?
C33 H33C 0.9800 . ?
C34 H34A 0.9800 . ?
C34 H34B 0.9800 . ?
C34 H34C 0.9800 . ?
C35 H35A 0.9800 . ?
C35 H35B 0.9800 . ?
C35 H35C 0.9800 . ?
C36 C37 1.515(4) . ?
C36 H36A 0.9900 . ?
C36 H36B 0.9900 . ?
C37 H37A 0.9900 . ?
C37 H37B 0.9900 . ?
C38 C39 1.515(4) . ?
C38 H38A 0.9900 . ?
C38 H38B 0.9900 . ?
C39 H39A 0.9900 . ?
C39 H39B 0.9900 . ?
C40 H40A 0.9800 . ?
C40 H40B 0.9800 . ?
C40 H40C 0.9800 . ?
C41 Cl1 1.748(3) . ?
C41 Cl2 1.801(4) . ?
C41 H41A 0.9900 . ?
C41 H41B 0.9900 . ?
